data_1547890
loop_
_publ_author_name
'Xuemiao Yin'
'Yaxing Wang'
'Xiaojing Bai'
'Yumin Wang'
'Lanhua Chen'
'Chengliang Xiao'
'Juan Diwu'
'Shiyu Du'
'Zhifang Chai'
'Thomas E. Albrecht-Schmitt'
'Shuao Wang'

_publ_section_title
;
 Rare earth separations by selective borate crystallization
;
_journal_name_full 'Nature Communications'
_journal_page_first 14438
_journal_paper_doi 10.1038/ncomms14438
_journal_volume 8
_journal_year 2017
_chemical_formula_moiety 'B7 O17 Sm'
_chemical_formula_sum 'B7 O17 Sm'
_chemical_formula_weight 498.02
_chemical_name_common 'Samarium borate'
_space_group_crystal_system monoclinic
_space_group_IT_number 12
_space_group_name_Hall '-C 2y'
_space_group_name_H-M_alt 'C 1 2/m 1'
_symmetry_space_group_name_Hall '-C 2y'
_symmetry_space_group_name_H-M 'C 1 2/m 1'
_atom_sites_solution_hydrogens .
_cell_angle_alpha 90
_cell_angle_beta 127.524(5)
_cell_angle_gamma 90
_cell_formula_units_Z 4
_cell_length_a 8.7754(17)
_cell_length_b 27.454(5)
_cell_length_c 6.8312(12)
_cell_measurement_reflns_used 1309
_cell_measurement_temperature 298(2)
_cell_measurement_theta_max 28.82
_cell_measurement_theta_min 3.02
_cell_volume 1305.3(4)
_computing_cell_refinement 'Bruker SMART'
_computing_data_collection 'Bruker SMART'
_computing_data_reduction 'Bruker SAINT'
_computing_molecular_graphics 'SHELXL-2014/7 (Sheldrick, 2014)'
_computing_publication_material 'SHELXL-2014/7 (Sheldrick, 2014)'
_computing_structure_refinement 'SHELXL-2014/7 (Sheldrick, 2014)'
_computing_structure_solution 'SHELXL-2014/7 (Sheldrick, 2014)'
_diffrn_ambient_temperature 298(2)
_diffrn_measured_fraction_theta_full 0.996
_diffrn_measured_fraction_theta_max 0.996
_diffrn_measurement_device_type 'BRUKER aperx II'
_diffrn_radiation_type MoK\a
_diffrn_radiation_wavelength 0.71073
_diffrn_reflns_av_R_equivalents 0.0358
_diffrn_reflns_av_unetI/netI 0.0449
_diffrn_reflns_Laue_measured_fraction_full 0.996
_diffrn_reflns_Laue_measured_fraction_max 0.996
_diffrn_reflns_limit_h_max 9
_diffrn_reflns_limit_h_min -10
_diffrn_reflns_limit_k_max 32
_diffrn_reflns_limit_k_min -33
_diffrn_reflns_limit_l_max 8
_diffrn_reflns_limit_l_min -4
_diffrn_reflns_number 3697
_diffrn_reflns_point_group_measured_fraction_full 0.996
_diffrn_reflns_point_group_measured_fraction_max 0.996
_diffrn_reflns_theta_full 25.242
_diffrn_reflns_theta_max 25.997
_diffrn_reflns_theta_min 3.019
_diffrn_source 'fine-focus sealed tube'
_exptl_absorpt_coefficient_mu 4.596
_exptl_absorpt_correction_T_max 0.959
_exptl_absorpt_correction_T_min 0.876
_exptl_absorpt_correction_type multi-scan
_exptl_absorpt_process_details 'SADABS, Bruker'
_exptl_crystal_colour colorless
_exptl_crystal_density_diffrn 2.534
_exptl_crystal_description tablet
_exptl_crystal_F_000 932
_exptl_crystal_size_max 0.068
_exptl_crystal_size_mid 0.024
_exptl_crystal_size_min 0.009
_refine_diff_density_max 1.988
_refine_diff_density_min -0.951
_refine_diff_density_rms 0.196
_refine_ls_extinction_coef .
_refine_ls_extinction_method none
_refine_ls_goodness_of_fit_ref 1.089
_refine_ls_hydrogen_treatment undef
_refine_ls_matrix_type full
_refine_ls_number_parameters 120
_refine_ls_number_reflns 1309
_refine_ls_number_restraints 24
_refine_ls_restrained_S_all 1.080
_refine_ls_R_factor_all 0.0403
_refine_ls_R_factor_gt 0.0318
_refine_ls_shift/su_max 0.000
_refine_ls_shift/su_mean 0.000
_refine_ls_structure_factor_coef Fsqd
_refine_ls_weighting_details 'w=1/[\s^2^(Fo^2^)+(0.0302P)^2^+14.0502P] where P=(Fo^2^+2Fc^2^)/3'
_refine_ls_weighting_scheme calc
_refine_ls_wR_factor_gt 0.0700
_refine_ls_wR_factor_ref 0.0726
_reflns_Friedel_coverage 0.000
_reflns_Friedel_fraction_full .
_reflns_Friedel_fraction_max .
_reflns_number_gt 1176
_reflns_number_total 1309
_reflns_threshold_expression 'I > 2\s(I)'
_cod_data_source_file ncomms14438-3.cif
_cod_data_source_block SmBOCl-3
_cod_depositor_comments
;
The following automatic conversions were performed:

'_exptl_absorpt_correction_type' value 'Multi-scan' changed to
'multi-scan' according to the built-in table from CIF Core dictionary
named 'cif_core.dic' version 2.4.1 from 2010-06-29.

Automatic conversion script
Id: cif_fix_values 5376 2017-05-30 11:51:03Z andrius 
;
_cod_database_code 1547890
_shelx_space_group_comment
;
The symmetry employed for this shelxl refinement is uniquely defined
by the following loop, which should always be used as a source of
symmetry information in preference to the above space-group names.
They are only intended as comments.
;
_shelxl_version_number 2014-3

loop_
_space_group_symop_operation_xyz
'x, y, z'
'-x, y, -z'
'x+1/2, y+1/2, z'
'-x+1/2, y+1/2, -z'
'-x, -y, -z'
'x, -y, z'
'-x+1/2, -y+1/2, -z'
'x+1/2, -y+1/2, z'

loop_
_atom_site_label
_atom_site_type_symbol
_atom_site_fract_x
_atom_site_fract_y
_atom_site_fract_z
_atom_site_U_iso_or_equiv
_atom_site_adp_type
_atom_site_occupancy
_atom_site_site_symmetry_order
_atom_site_calc_flag
_atom_site_refinement_flags_posn
_atom_site_refinement_flags_adp
_atom_site_refinement_flags_occupancy
_atom_site_disorder_assembly
_atom_site_disorder_group
Sm1 Sm -1.0000 0.23052(2) -0.5000 0.00387(14) Uani 1 2 d S T P . .
B1 B 0.2313(14) 0.5000 0.7806(19) 0.012(2) Uani 1 2 d S T P . .
B2 B -1.0000 0.3422(3) -0.5000 0.0062(18) Uani 1 2 d S T P . .
B3 B -0.7951(8) 0.1274(2) -0.5578(12) 0.0072(13) Uani 1 1 d . . . . .
B4 B -0.6000(8) 0.1901(2) -0.2367(11) 0.0041(12) Uani 1 1 d . U . . .
B5 B -0.5000 0.2691(3) 0.0000 0.0063(17) Uani 1 2 d S T P . .
O1 O 0.1733(7) 0.45771(15) 0.8250(9) 0.0195(11) Uani 1 1 d . . . . .
O2 O -0.9316(5) 0.09187(14) -0.6381(8) 0.0120(9) Uani 1 1 d . . . . .
O3 O 0.3392(8) 0.5000 0.6992(12) 0.0154(13) Uani 1 2 d S T P . .
O4 O -0.5000 0.16355(19) 0.0000 0.0058(11) Uani 1 2 d S TU P . .
O5 O -0.9190(5) 0.20227(14) -0.0987(7) 0.0065(8) Uani 1 1 d . . . . .
O6 O -0.7854(5) 0.16455(13) -0.4152(7) 0.0053(8) Uani 1 1 d . U . . .
O7 O -0.8304(5) 0.37443(14) -0.3877(7) 0.0091(8) Uani 1 1 d . . . . .
O8 O -0.6503(5) 0.23837(13) -0.2115(7) 0.0067(8) Uani 1 1 d . . . . .
O9 O -0.9824(5) 0.30882(13) -0.3201(7) 0.0054(8) Uani 1 1 d . U . . .
O1WA O -0.5000 0.0748(13) 0.0000 0.020(9) Uiso 0.3 2 d S . P . .
O1WB O -0.556(2) 0.0752(6) -0.073(3) 0.008(3) Uiso 0.35 1 d . . P . .

loop_
_atom_site_aniso_label
_atom_site_aniso_U_11
_atom_site_aniso_U_22
_atom_site_aniso_U_33
_atom_site_aniso_U_23
_atom_site_aniso_U_13
_atom_site_aniso_U_12
Sm1 0.0020(2) 0.0064(2) 0.0033(2) 0.000 0.00159(17) 0.000
B1 0.016(5) 0.014(5) 0.011(5) 0.000 0.011(4) 0.000
B2 0.009(4) 0.005(5) 0.010(5) 0.000 0.009(4) 0.000
B3 0.004(3) 0.008(3) 0.009(3) 0.003(3) 0.004(3) 0.003(3)
B4 0.0043(14) 0.0045(15) 0.0039(15) 0.0002(9) 0.0027(11) -0.0001(9)
B5 0.002(4) 0.008(4) 0.005(4) 0.000 0.000(3) 0.000
O1 0.032(3) 0.011(2) 0.033(3) -0.004(2) 0.029(3) -0.0040(19)
O2 0.0096(19) 0.008(2) 0.019(2) -0.0044(18) 0.0094(19) -0.0054(17)
O3 0.017(3) 0.017(3) 0.023(4) 0.000 0.018(3) 0.000
O4 0.0059(12) 0.0060(12) 0.0057(12) 0.000 0.0036(8) 0.000
O5 0.0048(17) 0.012(2) 0.005(2) -0.0004(16) 0.0042(16) 0.0015(16)
O6 0.0052(9) 0.0056(9) 0.0053(9) -0.0005(5) 0.0034(6) 0.0002(5)
O7 0.0078(19) 0.014(2) 0.007(2) -0.0051(17) 0.0053(18) -0.0047(17)
O8 0.0039(17) 0.011(2) 0.006(2) -0.0007(16) 0.0029(16) -0.0001(15)
O9 0.0052(9) 0.0058(9) 0.0056(9) -0.0001(5) 0.0034(6) 0.0002(5)

loop_
_atom_type_symbol
_atom_type_description
_atom_type_scat_dispersion_real
_atom_type_scat_dispersion_imag
_atom_type_scat_source
Sm Sm -0.1638 3.4418 'International Tables Vol C Tables 4.2.6.8 and 6.1.1.4'
B B 0.0013 0.0007 'International Tables Vol C Tables 4.2.6.8 and 6.1.1.4'
O O 0.0106 0.0060 'International Tables Vol C Tables 4.2.6.8 and 6.1.1.4'

loop_
_geom_angle_atom_site_label_1
_geom_angle_atom_site_label_2
_geom_angle_atom_site_label_3
_geom_angle
_geom_angle_site_symmetry_1
_geom_angle_site_symmetry_3
O6 Sm1 O6 82.82(17) . 2_354
O6 Sm1 O9 137.81(12) . .
O6 Sm1 O9 125.72(11) 2_354 .
O6 Sm1 O9 125.72(11) . 2_354
O6 Sm1 O9 137.81(12) 2_354 2_354
O9 Sm1 O9 55.95(17) . 2_354
O6 Sm1 O8 57.35(12) . .
O6 Sm1 O8 132.19(12) 2_354 .
O9 Sm1 O8 81.54(12) . .
O9 Sm1 O8 89.52(12) 2_354 .
O6 Sm1 O8 132.19(12) . 2_354
O6 Sm1 O8 57.35(12) 2_354 2_354
O9 Sm1 O8 89.52(12) . 2_354
O9 Sm1 O8 81.54(12) 2_354 2_354
O8 Sm1 O8 169.90(17) . 2_354
O6 Sm1 O5 81.08(12) . .
O6 Sm1 O5 71.92(12) 2_354 .
O9 Sm1 O5 80.33(12) . .
O9 Sm1 O5 135.73(12) 2_354 .
O8 Sm1 O5 76.38(12) . .
O8 Sm1 O5 106.86(12) 2_354 .
O6 Sm1 O5 71.92(12) . 2_354
O6 Sm1 O5 81.08(12) 2_354 2_354
O9 Sm1 O5 135.73(12) . 2_354
O9 Sm1 O5 80.33(12) 2_354 2_354
O8 Sm1 O5 106.86(12) . 2_354
O8 Sm1 O5 76.38(12) 2_354 2_354
O5 Sm1 O5 143.84(17) . 2_354
O6 Sm1 B4 108.75(15) . 2_354
O6 Sm1 B4 29.20(14) 2_354 2_354
O9 Sm1 B4 108.58(14) . 2_354
O9 Sm1 B4 109.31(14) 2_354 2_354
O8 Sm1 B4 161.17(15) . 2_354
O8 Sm1 B4 28.15(14) 2_354 2_354
O5 Sm1 B4 89.44(14) . 2_354
O5 Sm1 B4 77.38(14) 2_354 2_354
O6 Sm1 B4 29.20(14) . .
O6 Sm1 B4 108.75(15) 2_354 .
O9 Sm1 B4 109.31(14) . .
O9 Sm1 B4 108.59(14) 2_354 .
O8 Sm1 B4 28.15(14) . .
O8 Sm1 B4 161.16(15) 2_354 .
O5 Sm1 B4 77.38(14) . .
O5 Sm1 B4 89.44(14) 2_354 .
B4 Sm1 B4 136.9(2) 2_354 .
O6 Sm1 B2 138.59(8) . .
O6 Sm1 B2 138.59(8) 2_354 .
O9 Sm1 B2 27.97(9) . .
O9 Sm1 B2 27.97(9) 2_354 .
O8 Sm1 B2 84.95(8) . .
O8 Sm1 B2 84.95(8) 2_354 .
O5 Sm1 B2 108.08(9) . .
O5 Sm1 B2 108.08(9) 2_354 .
B4 Sm1 B2 111.57(12) 2_354 .
B4 Sm1 B2 111.57(12) . .
O3 B1 O1 122.3(4) . .
O3 B1 O1 122.3(4) . 6_565
O1 B1 O1 115.4(7) . 6_565
O9 B2 O9 102.5(6) 2_354 .
O9 B2 O7 111.55(19) 2_354 .
O9 B2 O7 112.3(2) . .
O9 B2 O7 112.3(2) 2_354 2_354
O9 B2 O7 111.55(19) . 2_354
O7 B2 O7 106.6(6) . 2_354
O9 B2 Sm1 51.3(3) 2_354 .
O9 B2 Sm1 51.3(3) . .
O7 B2 Sm1 126.7(3) . .
O7 B2 Sm1 126.7(3) 2_354 .
O7 B3 O2 121.2(5) 7_354 .
O7 B3 O6 120.7(5) 7_354 .
O2 B3 O6 118.1(5) . .
O8 B4 O9 111.8(5) . 8
O8 B4 O6 105.7(4) . .
O9 B4 O6 111.8(4) 8 .
O8 B4 O4 110.2(5) . .
O9 B4 O4 110.4(4) 8 .
O6 B4 O4 106.7(4) . .
O8 B4 Sm1 53.3(2) . .
O9 B4 Sm1 127.3(4) 8 .
O6 B4 Sm1 52.4(2) . .
O4 B4 Sm1 122.2(3) . .
O5 B5 O5 115.3(7) 8 7_355
O5 B5 O8 104.3(2) 8 .
O5 B5 O8 110.98(19) 7_355 .
O5 B5 O8 110.98(19) 8 2_455
O5 B5 O8 104.3(2) 7_355 2_455
O8 B5 O8 111.0(7) . 2_455
B4 O4 B4 120.9(6) . 2_455
B5 O5 Sm1 116.3(3) 7_355 .
B3 O6 B4 119.7(4) . .
B3 O6 Sm1 133.1(3) . .
B4 O6 Sm1 98.4(3) . .
B3 O7 B2 124.1(4) 7_354 .
B4 O8 B5 118.8(4) . .
B4 O8 Sm1 98.5(3) . .
B5 O8 Sm1 140.1(3) . .
B4 O9 B2 125.5(4) 8_455 .
B4 O9 Sm1 112.0(3) 8_455 .
B2 O9 Sm1 100.8(3) . .

loop_
_geom_bond_atom_site_label_1
_geom_bond_atom_site_label_2
_geom_bond_distance
_geom_bond_site_symmetry_2
Sm1 O6 2.415(3) .
Sm1 O6 2.415(3) 2_354
Sm1 O9 2.434(4) .
Sm1 O9 2.434(4) 2_354
Sm1 O8 2.445(3) .
Sm1 O8 2.445(3) 2_354
Sm1 O5 2.500(4) .
Sm1 O5 2.500(4) 2_354
Sm1 B4 3.016(6) 2_354
Sm1 B4 3.016(6) .
Sm1 B2 3.065(9) .
B1 O3 1.360(10) .
B1 O1 1.374(6) .
B1 O1 1.374(6) 6_565
B2 O9 1.464(7) 2_354
B2 O9 1.464(7) .
B2 O7 1.482(6) .
B2 O7 1.482(6) 2_354
B3 O7 1.361(7) 7_354
B3 O2 1.374(7) .
B3 O6 1.376(7) .
B4 O8 1.439(7) .
B4 O9 1.451(6) 8
B4 O6 1.487(7) .
B4 O4 1.479(7) .
B5 O5 1.471(6) 8
B5 O5 1.471(6) 7_355
B5 O8 1.489(6) .
B5 O8 1.489(6) 2_455
O4 B4 1.479(7) 2_455
O5 B5 1.471(6) 7_355
O7 B3 1.361(7) 7_354
O9 B4 1.451(6) 8_455
O1WA O1WB 0.436(17) 2_455
O1WB O1WB 0.87(3) 2_455
